data_2103613
loop_
_publ_author_name
'Burchell, Colin J.'
'Glidewell, Christopher'
'Lough, Alan J.'
'Ferguson, George'

_publ_section_title
;
 Salts of 3,5-dinitrobenzoic acid with organic diamines:
 hydrogen-bonded supramolecular structures in one, two and three
 dimensions
;
_journal_issue 2
_journal_name_full 'Acta Crystallographica Section B'
_journal_page_first 201
_journal_page_last 212
_journal_paper_doi 10.1107/S010876810001853X
_journal_volume 57
_journal_year 2001
_chemical_formula_moiety 'C12 H12 N2, 2(C7 H3 N2 O6)'
_chemical_formula_sum 'C26 H18 N6 O12'
_chemical_formula_weight 606.46
_chemical_name_systematic
;
3,5-Dinitrobenzoic acid--trans-1,2-bis(4'-pyridyl)ethene (2/1)
;
_space_group_IT_number 2
_symmetry_cell_setting triclinic
_symmetry_space_group_name_Hall '-P 1'
_symmetry_space_group_name_H-M 'P -1'
_cell_angle_alpha 104.528(3)
_cell_angle_beta 94.086(3)
_cell_angle_gamma 92.793(3)
_cell_formula_units_Z 1
_cell_length_a 4.7297(3)
_cell_length_b 9.3973(6)
_cell_length_c 14.8365(6)
_cell_measurement_reflns_used 6274
_cell_measurement_temperature 150.0(10)
_cell_measurement_theta_max 25.50
_cell_measurement_theta_min 2.85
_cell_volume 635.20(6)
_computing_cell_refinement 'DENZO-SMN (Otwinowski & Minor, 1997)'
_computing_data_collection 'Kappa-CCD server software (Nonius, 1997)'
_computing_data_reduction 'DENZO-SMN (Otwinowski & Minor, 1997)'
_computing_molecular_graphics 'NRCVAX-96, ORTEP (Johnson, 1976), PLATON (Spek, 2000)'
_computing_publication_material 'NRCVAX-96, SHELXL-97  and WordPerfect macro PRPKAPPA (Ferguson, 1999)'
_computing_structure_refinement 'NRCVAX-96 and SHELXL-97 (Sheldrick, 1997b)'
_computing_structure_solution 'SHELXS-97 (Sheldrick, 1997a)'
_diffrn_ambient_temperature 100.00(10)
_diffrn_measured_fraction_theta_full .996
_diffrn_measured_fraction_theta_max .996
_diffrn_measurement_device_type Kappa-CCD
_diffrn_measurement_method '\f scans and \w scans with \k offsets'
_diffrn_radiation_monochromator graphite
_diffrn_radiation_source 'fine-focus sealed X-ray tube'
_diffrn_radiation_type 'Mo K\a'
_diffrn_radiation_wavelength .71073
_diffrn_reflns_av_R_equivalents .049
_diffrn_reflns_av_sigmaI/netI .0619
_diffrn_reflns_limit_h_max 5
_diffrn_reflns_limit_h_min 0
_diffrn_reflns_limit_k_max 11
_diffrn_reflns_limit_k_min -11
_diffrn_reflns_limit_l_max 17
_diffrn_reflns_limit_l_min -17
_diffrn_reflns_number 6274
_diffrn_reflns_theta_full 25.50
_diffrn_reflns_theta_max 25.50
_diffrn_reflns_theta_min 2.85
_diffrn_standards_decay_% 0
_exptl_absorpt_coefficient_mu .129
_exptl_absorpt_correction_T_max .9923
_exptl_absorpt_correction_T_min .9797
_exptl_absorpt_correction_type multi-scan
_exptl_absorpt_process_details 'DENZO-SMN (Otwinowski & Minor, 1997)'
_exptl_crystal_colour colourless
_exptl_crystal_density_diffrn 1.585
_exptl_crystal_density_method 'not measured'
_exptl_crystal_description plate
_exptl_crystal_F_000 312
_exptl_crystal_size_max .16
_exptl_crystal_size_mid .12
_exptl_crystal_size_min .06
_refine_diff_density_max .190
_refine_diff_density_min -.255
_refine_ls_extinction_coef .022(4)
_refine_ls_extinction_method SHELXL
_refine_ls_goodness_of_fit_ref 1.031
_refine_ls_hydrogen_treatment constr
_refine_ls_matrix_type full
_refine_ls_number_parameters 200
_refine_ls_number_reflns 2360
_refine_ls_number_restraints 0
_refine_ls_restrained_S_all 1.031
_refine_ls_R_factor_all .0716
_refine_ls_R_factor_gt .0436
_refine_ls_shift/su_max .001
_refine_ls_shift/su_mean .000
_refine_ls_structure_factor_coef Fsqd
_refine_ls_weighting_details 'w=1/[\s^2^(Fo^2^)+(0.0419P)^2^+0.1435P] where P=(Fo^2^+2Fc^2^)/3'
_refine_ls_weighting_scheme calc
_refine_ls_wR_factor_ref .1090
_reflns_number_gt 1733
_reflns_number_total 2360
_reflns_threshold_expression >2\s(I)
_cod_data_source_file na0113.cif
_cod_data_source_block 7
_cod_depositor_comments
;
The following automatic conversions were performed:
'_exptl_absorpt_correction_type' value 'Multi-scan' changed to
'multi-scan' according to
'/home/saulius/struct/CIF-dictionaries/cif_core.dic' dictionary named
'cif_core.dic' version 2.4.1 from 2010-06-29.

Automatic conversion script
Id: cif_fix_enum 1527 2010-12-29 10:47:43Z saulius 

The following automatic conversions were performed:

'_exptl_absorpt_correction_type' value 'Multi-scan' changed to
'multi-scan' according to
/home/saulius/struct/CIF-dictionaries/cif_core.dic dictionary named
'cif_core.dic' version 2.4.1 from 2010-06-29.

Automatic conversion script
Id: cif_fix_values 1715 2011-07-08 13:25:40Z adriana 
;
_cod_database_code 2103613
_cod_database_fobs_code 2103613

loop_
_symmetry_equiv_pos_as_xyz
'x, y, z'
'-x, -y, -z'

loop_
_atom_site_label
_atom_site_fract_x
_atom_site_fract_y
_atom_site_fract_z
_atom_site_U_iso_or_equiv
_atom_site_adp_type
_atom_site_calc_flag
_atom_site_refinement_flags
_atom_site_occupancy
_atom_site_type_symbol
O1 -.4520(3) .99731(16) .74083(9) .0344(4) Uani d . 1 O
O2 -.5752(3) 1.14157(17) .64666(9) .0381(4) Uani d . 1 O
O3 -1.2960(3) 1.49312(17) .75141(9) .0397(4) Uani d . 1 O
O4 -1.4340(3) 1.52770(17) .89105(9) .0359(4) Uani d . 1 O
O5 -1.0746(3) 1.24390(18) 1.09520(9) .0403(4) Uani d . 1 O
O6 -.7447(3) 1.09490(17) 1.05409(9) .0387(4) Uani d . 1 O
N3 -1.2896(3) 1.46710(19) .82858(11) .0271(4) Uani d . 1 N
N7 -.9144(4) 1.18180(19) 1.03874(10) .0285(4) Uani d . 1 N
C1 -.7668(4) 1.1775(2) .79395(12) .0217(4) Uani d . 1 C
C2 -.9368(4) 1.2861(2) .77770(12) .0236(5) Uani d . 1 C
C3 -1.1025(4) 1.3558(2) .84703(12) .0219(4) Uani d . 1 C
C4 -1.1016(4) 1.3232(2) .93260(12) .0229(5) Uani d . 1 C
C5 -.9260(4) 1.2164(2) .94694(12) .0227(5) Uani d . 1 C
C6 -.7611(4) 1.1414(2) .87950(12) .0229(5) Uani d . 1 C
C7 -.5850(4) 1.1009(2) .71892(13) .0248(5) Uani d . 1 C
N11 -.1274(3) .84418(18) .63557(10) .0250(4) Uani d . 1 N
C12 .0048(4) .7513(2) .67697(13) .0273(5) Uani d . 1 C
C13 .1904(4) .6559(2) .63231(13) .0281(5) Uani d . 1 C
C14 .2477(4) .6542(2) .54107(12) .0233(5) Uani d . 1 C
C15 .1116(4) .7539(2) .50010(12) .0264(5) Uani d . 1 C
C16 -.0767(4) .8445(2) .54816(12) .0267(5) Uani d . 1 C
C17 .4396(4) .5551(2) .48670(13) .0260(5) Uani d . 1 C
H2 -.9400 1.3125 .7199 .028 Uiso calc R 1 H
H4 -1.2162 1.3718 .9794 .027 Uiso calc R 1 H
H6 -.6464 1.0667 .8913 .028 Uiso calc R 1 H
H11 -.2895 .9262 .6766 .030 Uiso calc R 1 H
H12 -.0314 .7517 .7392 .033 Uiso calc R 1 H
H13 .2799 .5909 .6634 .034 Uiso calc R 1 H
H15 .1494 .7591 .4389 .032 Uiso calc R 1 H
H16 -.1734 .9090 .5185 .032 Uiso calc R 1 H
H17 .4813 .5705 .4280 .031 Uiso calc R 1 H

loop_
_atom_site_aniso_label
_atom_site_aniso_U_11
_atom_site_aniso_U_22
_atom_site_aniso_U_33
_atom_site_aniso_U_12
_atom_site_aniso_U_13
_atom_site_aniso_U_23
O1 .0380(9) .0327(10) .0355(8) .0156(7) .0144(6) .0089(7)
O2 .0438(9) .0459(11) .0275(8) .0129(8) .0123(7) .0106(7)
O3 .0521(10) .0382(10) .0332(8) .0158(8) -.0003(7) .0158(7)
O4 .0348(9) .0325(10) .0413(8) .0146(7) .0105(7) .0066(7)
O5 .0485(10) .0486(11) .0277(8) .0165(8) .0172(7) .0106(7)
O6 .0439(10) .0408(11) .0361(8) .0150(8) .0008(7) .0169(7)
N3 .0260(9) .0231(10) .0313(9) .0030(8) -.0012(7) .0060(8)
N7 .0328(10) .0283(11) .0249(9) .0035(9) .0026(7) .0075(8)
C1 .0182(10) .0224(12) .0230(10) .0002(9) .0021(8) .0035(8)
C2 .0242(11) .0251(12) .0204(9) -.0002(9) .0009(8) .0043(8)
C3 .0201(10) .0197(11) .0250(10) .0029(8) -.0012(8) .0047(8)
C4 .0216(10) .0193(12) .0250(10) .0024(9) .0040(8) .0001(8)
C5 .0237(11) .0242(12) .0201(9) .0010(9) .0017(8) .0056(8)
C6 .0213(10) .0210(12) .0260(10) .0037(9) .0017(8) .0049(8)
C7 .0217(11) .0258(13) .0245(10) .0005(9) .0036(8) .0016(9)
N11 .0249(9) .0239(10) .0263(9) .0053(8) .0078(7) .0040(7)
C12 .0299(11) .0288(13) .0239(10) .0060(10) .0047(8) .0067(9)
C13 .0294(11) .0293(13) .0275(10) .0085(10) .0032(8) .0090(9)
C14 .0192(10) .0228(12) .0250(10) -.0004(9) .0025(8) .0012(8)
C15 .0284(11) .0296(13) .0211(10) .0029(10) .0060(8) .0049(8)
C16 .0268(11) .0256(13) .0286(10) .0028(9) .0024(8) .0083(9)
C17 .0239(11) .0286(13) .0242(10) .0009(9) .0029(8) .0044(8)

loop_
_atom_type_symbol
_atom_type_description
_atom_type_scat_dispersion_real
_atom_type_scat_dispersion_imag
_atom_type_scat_source
C C .0033 .0016 'International Tables Vol C Tables 4.2.6.8 and 6.1.1.4'
H H .0000 .0000 'International Tables Vol C Tables 4.2.6.8 and 6.1.1.4'
N N .0061 .0033 'International Tables Vol C Tables 4.2.6.8 and 6.1.1.4'
O O .0106 .0060 'International Tables Vol C Tables 4.2.6.8 and 6.1.1.4'

loop_
_geom_angle_atom_site_label_1
_geom_angle_atom_site_label_2
_geom_angle_atom_site_label_3
_geom_angle_site_symmetry_1
_geom_angle
_geom_angle_publ_flag
O3 N3 O4 . 123.75(17) no
O3 N3 C3 . 118.25(16) no
O4 N3 C3 . 117.99(16) no
O6 N7 O5 . 124.27(16) no
O6 N7 C5 . 118.23(15) no
O5 N7 C5 . 117.50(16) no
C2 C1 C6 . 119.86(17) no
C2 C1 C7 . 119.62(16) no
C6 C1 C7 . 120.51(17) no
C1 C2 C3 . 119.13(17) no
C1 C2 H2 . 120.4 no
C3 C2 H2 . 120.4 no
C4 C3 C2 . 122.60(18) no
C4 C3 N3 . 118.32(16) no
C2 C3 N3 . 119.08(17) no
C3 C4 C5 . 116.68(17) no
C3 C4 H4 . 121.7 no
C5 C4 H4 . 121.7 no
C4 C5 C6 . 123.04(17) no
C4 C5 N7 . 117.98(16) no
C6 C5 N7 . 118.98(17) no
C5 C6 C1 . 118.67(18) no
C5 C6 H6 . 120.7 no
C1 C6 H6 . 120.7 no
O2 C7 O1 . 127.06(18) no
O2 C7 C1 . 119.84(18) no
O1 C7 C1 . 113.10(16) no
C16 N11 C12 . 119.27(17) no
C16 N11 H11 . 120.4 no
C12 N11 H11 . 120.4 no
N11 C12 C13 . 122.02(17) no
N11 C12 H12 . 119.0 no
C13 C12 H12 . 119.0 no
C12 C13 C14 . 119.88(18) no
C12 C13 H13 . 120.1 no
C14 C13 H13 . 120.1 no
C13 C14 C15 . 117.03(17) no
C13 C14 C17 . 124.18(18) no
C15 C14 C17 . 118.79(16) no
C16 C15 C14 . 120.06(17) no
C16 C15 H15 . 120.0 no
C14 C15 H15 . 120.0 no
N11 C16 C15 . 121.70(19) no
N11 C16 H16 . 119.2 no
C15 C16 H16 . 119.2 no
C17 C17 C14 2_666 125.1(2) no
C17 C17 H17 2_666 117.5 no
C14 C17 H17 . 117.5 no

loop_
_geom_bond_atom_site_label_1
_geom_bond_atom_site_label_2
_geom_bond_site_symmetry_2
_geom_bond_distance
_geom_bond_publ_flag
O1 C7 . 1.280(2) no
O2 C7 . 1.228(2) no
O3 N3 . 1.228(2) no
O4 N3 . 1.230(2) no
O5 N7 . 1.227(2) no
O6 N7 . 1.223(2) no
N3 C3 . 1.466(2) no
N7 C5 . 1.475(2) no
C1 C2 . 1.386(3) no
C1 C6 . 1.393(3) no
C1 C7 . 1.514(3) no
C2 C3 . 1.388(3) no
C2 H2 . .95 no
C3 C4 . 1.379(3) no
C4 C5 . 1.381(3) no
C4 H4 . .95 no
C5 C6 . 1.385(3) no
C6 H6 . .95 no
N11 C16 . 1.336(2) no
N11 C12 . 1.341(2) no
N11 H11 . 1.20 no
C12 C13 . 1.370(3) no
C12 H12 . .95 no
C13 C14 . 1.396(3) no
C13 H13 . .95 no
C14 C15 . 1.397(3) no
C14 C17 . 1.466(3) no
C15 C16 . 1.373(3) no
C15 H15 . .95 no
C16 H16 . .95 no
C17 C17 2_666 1.337(4) no
C17 H17 . .95 no

loop_
_geom_hbond_atom_site_label_D
_geom_hbond_atom_site_label_H
_geom_hbond_atom_site_label_A
_geom_hbond_site_symmetry_A
_geom_hbond_distance_DH
_geom_hbond_distance_HA
_geom_hbond_distance_DA
_geom_hbond_angle_DHA
_geom_hbond_publ_flag
N11 H11 O1 . 1.20 1.33 2.509(2) 164 y
C12 H12 O5 2_477 .95 2.46 3.362(2) 158 y

loop_
_geom_torsion_atom_site_label_1
_geom_torsion_atom_site_label_2
_geom_torsion_atom_site_label_3
_geom_torsion_atom_site_label_4
_geom_torsion_site_symmetry_4
_geom_torsion
_geom_torsion_publ_flag
C6 C1 C2 C3 . -.9(3) no
C7 C1 C2 C3 . -179.95(17) no
C1 C2 C3 C4 . 1.1(3) no
C1 C2 C3 N3 . -177.94(17) no
O3 N3 C3 C4 . -178.03(17) no
O4 N3 C3 C4 . 1.0(3) no
O3 N3 C3 C2 . 1.1(3) no
O4 N3 C3 C2 . -179.84(17) no
C2 C3 C4 C5 . .0(3) no
N3 C3 C4 C5 . 179.09(17) no
C3 C4 C5 C6 . -1.4(3) no
C3 C4 C5 N7 . 178.39(16) no
O6 N7 C5 C4 . -174.96(18) no
O5 N7 C5 C4 . 4.2(3) no
O6 N7 C5 C6 . 4.8(3) no
O5 N7 C5 C6 . -175.97(18) no
C4 C5 C6 C1 . 1.6(3) no
N7 C5 C6 C1 . -178.18(16) no
C2 C1 C6 C5 . -.4(3) no
C7 C1 C6 C5 . 178.62(18) no
C2 C1 C7 O2 . 4.6(3) no
C6 C1 C7 O2 . -174.40(18) no
C2 C1 C7 O1 . -176.07(18) no
C6 C1 C7 O1 . 4.9(3) no
C16 N11 C12 C13 . -.2(3) no
N11 C12 C13 C14 . .4(3) no
C12 C13 C14 C15 . .8(3) no
C12 C13 C14 C17 . -179.14(19) no
C13 C14 C15 C16 . -2.2(3) no
C17 C14 C15 C16 . 177.75(18) no
C12 N11 C16 C15 . -1.2(3) no
C14 C15 C16 N11 . 2.5(3) no
C13 C14 C17 C17 2_666 7.2(4) no
C15 C14 C17 C17 2_666 -172.8(2) no
